data_1101034
loop_
_publ_author_name
'Pavese, A'
'Ferraris, G'
'Prencipe, M'
'Ibberson, R'

_publ_section_title
;
Cation site ordering in phengite 3T from the Dora-Maira massif (western
Alps): a variable-temperature neutron powder diffraction study
;
_journal_name_full 'European Journal of Mineralogy'
_journal_page_first 1183
_journal_page_last 1190
_journal_volume 9
_journal_year 1997
_chemical_formula_sum 'Al1.848 H2 K Mg0.58 O12 Si3.572'
_chemical_name_mineral 'Phengite 3T'
_chemical_name_systematic
;
Potassium magnesium aluminium silicon oxide hydroxide *
;
_space_group_IT_number 151
_symmetry_cell_setting trigonal
_symmetry_Int_Tables_number 151
_symmetry_space_group_name_Hall 'P 31 2 (0 0 4)'
_symmetry_space_group_name_H-M 'P 31 1 2'
_cell_angle_alpha 90
_cell_angle_beta 90
_cell_angle_gamma 120
_cell_formula_units_Z 3
_cell_length_a 5.23169(2)
_cell_length_b 5.23169(2)
_cell_length_c 30.1227(2)
_cell_volume 714.0
_refine_ls_R_factor_all 0.05
_cod_original_formula_sum 'H2 Al1.848 K Mg.58 O12 Si3.572'
_cod_database_code 1101034

loop_
_symmetry_equiv_pos_as_xyz
x,y,z
-y,x-y,1/3+z
y-x,-x,2/3+z
x,x-y,-z
-y,-x,2/3-z
y-x,y,1/3-z

loop_
_atom_site_label
_atom_site_type_symbol
_atom_site_symmetry_multiplicity
_atom_site_Wyckoff_symbol
_atom_site_fract_x
_atom_site_fract_y
_atom_site_fract_z
_atom_site_occupancy
_atom_site_attached_hydrogens
_atom_site_calc_flag
K1 K1+ 3 b 0.127(2) 0.254(3) 0.1667 1. 0 d
Al1 Al3+ 3 a 0.454(3) 0.227(2) 0. 0.95(6) 0 d
Mg1 Mg2+ 3 a 0.454(3) 0.227(2) 0. 0.05(6) 0 d
Al2 Al3+ 3 a 0.780(3) 0.890(2) 0. 0.47(6) 0 d
Mg2 Mg2+ 3 a 0.780(3) 0.890(2) 0. 0.53(5) 0 d
Si1 Si4+ 6 c 0.791(2) 0.583(2) 0.0922(2) 0.786 0 d
Al3 Al3+ 6 c 0.791(2) 0.583(2) 0.0922(2) 0.214 0 d
Si2 Si4+ 6 c 0.472(2) 0.923(2) 0.0868(3) 1. 0 d
O1 O2- 6 c 0.750(2) 0.565(2) 0.0342(2) 1. 0 d
O2 O2- 6 c 0.492(1) 0.929(2) 0.0378(2) 1. 0 d
O3 O2- 6 c 0.638(1) 0.763(1) 0.1115(1) 1. 0 d
O4 O2- 6 c -1. -1. -1. 1. 0 dum
O5 O2- 6 c 0.602(2) 0.240(2) 0.1129(2) 1. 0 d
O6 O2- 6 c 0.124(2) 0.199(2) 0.0351(1) 1. 1 d
H1 H1+ 6 c 0.147(3) 0.387(2) 0.0379(3) 1. 0 d

loop_
_atom_type_symbol
_atom_type_oxidation_number
K1+ 1.000
Al3+ 3.000
Mg2+ 2.000
Si4+ 4.000
O2- -2.000
H1+ 1.000

_cod_duplicate_entry 1100017
